data_7128883
loop_
_publ_author_name
'Sunohara, Haruka'
'Koyamada, Kenta'
'Takezawa, Hiroki'
'Fujita, Makoto'

_publ_section_title
;
 An Ir<sub>3</sub>L<sub>2</sub> complex with anion binding pockets:
 photocatalytic <i>E</i>-<i>Z</i> isomerization <i>via</i> molecular
 recognition.
;
_journal_issue 73
_journal_name_full 'Chemical communications (Cambridge, England)'
_journal_page_first 9300
_journal_page_last 9302
_journal_paper_doi 10.1039/d1cc03620c
_journal_volume 57
_journal_year 2021
_chemical_formula_sum 'C113 H93 F18 Ir3 N17 O11 P3'
_chemical_formula_weight 2876.62
_space_group_crystal_system orthorhombic
_space_group_IT_number 20
_space_group_name_Hall 'C 2c 2'
_space_group_name_H-M_alt 'C 2 2 21'
_atom_sites_solution_hydrogens geom
_atom_sites_solution_primary direct
_atom_sites_solution_secondary difmap
_audit_creation_method SHELXL-2018/1
_audit_update_record
;
2021-05-12 deposited with the CCDC.	2021-08-16 downloaded from the CCDC.
;
_cell_angle_alpha 90.0
_cell_angle_beta 90.0
_cell_angle_gamma 90.0
_cell_formula_units_Z 4
_cell_length_a 15.67351(12)
_cell_length_b 34.7800(3)
_cell_length_c 21.94284(18)
_cell_measurement_reflns_used 27380
_cell_measurement_temperature 100.01(10)
_cell_measurement_theta_max 75.7760
_cell_measurement_theta_min 3.0860
_cell_volume 11961.58(17)
_computing_cell_refinement 'CrysAlisPro 1.171.40.58a (Rigaku OD, 2019)'
_computing_data_collection 'CrysAlisPro 1.171.40.58a (Rigaku OD, 2019)'
_computing_data_reduction 'CrysAlisPro 1.171.40.58a (Rigaku OD, 2019)'
_computing_structure_refinement 'SHELXL-2018/1 (Sheldrick, 2018)'
_diffrn_ambient_environment N~2~
_diffrn_ambient_temperature 100.01(10)
_diffrn_detector 'Hybrid Pixel Array Detector'
_diffrn_detector_area_resol_mean 10.0000
_diffrn_detector_type HyPix
_diffrn_measured_fraction_theta_full 0.9947
_diffrn_measured_fraction_theta_max 0.9757
_diffrn_measurement_details
;
List of Runs (angles in degrees, time in seconds):

  # Type    Start    End  Width  t~exp~   \w     \q     \k     \f   Frames
#--------------------------------------------------------------------------
  1  \w    -27.00  17.00   0.50   26.73    --   46.87 -33.00 -46.00   88
  2  \w    -28.00   5.00   0.50   26.73    --   46.87 -19.00-150.00   66
  3  \w     74.00 120.00   0.50   26.73    --   46.87 125.00-180.00   92
  4  \w    -25.00  80.00   0.50   26.73    --   46.87 -97.00 119.00  210
  5  \w    -60.00 -31.00   0.50   35.34    -- -106.00  33.00 112.00   58
  6  \w    -87.00 -33.00   0.50   35.34    -- -106.00  57.00  60.00  108
  7  \w    -87.00 -33.00   0.50   35.34    -- -106.00  57.00 150.00  108
  8  \w    -87.00 -33.00   0.50   35.34    -- -106.00  57.00 120.00  108
  9  \w   -107.00 -33.00   0.50   35.34    -- -106.00 105.00 -41.00  148
 10  \w    -87.00 -33.00   0.50   35.34    -- -106.00  57.00 -30.00  108
 11  \w    -65.00 -32.00   0.50   35.34    -- -106.00  38.00 -90.00   66
 12  \w   -105.00 -33.00   0.50   35.34    -- -106.00  97.00-133.00  144
 13  \w   -127.00 -33.00   0.50   35.34    -- -106.00  77.00-150.00  188
 14  \w   -127.00 -33.00   0.50   35.34    -- -106.00  77.00  30.00  188
 15  \w   -120.00 -85.00   0.50   26.73    --  -46.87 -57.00   0.00   70
 16  \w   -177.00 -85.00   0.50   35.34    -- -106.00 -97.00 119.00  184
 17  \w   -177.00 -91.00   0.50   35.34    -- -106.00 -33.00 -46.00  172
 18  \w   -177.00 -86.00   0.50   35.34    -- -106.00 -99.00  90.00  182
;
_diffrn_measurement_device 'four-circle diffractometer'
_diffrn_measurement_device_type 'XtaLAB Synergy, Single source at offset/far, HyPix'
_diffrn_measurement_method '\w scans'
_diffrn_orient_matrix_type 'CrysAlisPro convention (1999,Acta A55,543-557)'
_diffrn_orient_matrix_UB_11 0.0350642000
_diffrn_orient_matrix_UB_12 -0.0413489000
_diffrn_orient_matrix_UB_13 0.0018871000
_diffrn_orient_matrix_UB_21 0.0226911000
_diffrn_orient_matrix_UB_22 0.0050815000
_diffrn_orient_matrix_UB_23 0.0678550000
_diffrn_orient_matrix_UB_31 -0.0889698000
_diffrn_orient_matrix_UB_32 -0.0150150000
_diffrn_orient_matrix_UB_33 0.0180096000
_diffrn_radiation_monochromator mirror
_diffrn_radiation_probe x-ray
_diffrn_radiation_type 'Cu K\a'
_diffrn_radiation_wavelength 1.54184
_diffrn_reflns_av_R_equivalents 0.0622
_diffrn_reflns_av_sigmaI/netI 0.0713
_diffrn_reflns_limit_h_max 19
_diffrn_reflns_limit_h_min -19
_diffrn_reflns_limit_k_max 43
_diffrn_reflns_limit_k_min -43
_diffrn_reflns_limit_l_max 27
_diffrn_reflns_limit_l_min -27
_diffrn_reflns_number 49910
_diffrn_reflns_theta_full 74.3338
_diffrn_reflns_theta_max 76.1804
_diffrn_reflns_theta_min 2.0134
_diffrn_source 'micro-focus sealed X-ray tube'
_diffrn_source_type 'PhotonJet (Cu) X-ray Source'
_exptl_absorpt_coefficient_mu 7.501
_exptl_absorpt_correction_T_max 1.00000
_exptl_absorpt_correction_T_min 0.86156
_exptl_absorpt_correction_type multi-scan
_exptl_absorpt_process_details
;
CrysAlisPro 1.171.40.58a (Rigaku Oxford Diffraction, 2019)
Empirical absorption correction using spherical harmonics,
 implemented in SCALE3 ABSPACK scaling algorithm.
;
_exptl_crystal_colour yellow
_exptl_crystal_density_diffrn 1.597
_exptl_crystal_density_meas ?
_exptl_crystal_density_method 'not measured'
_exptl_crystal_description block
_exptl_crystal_F_000 5664
_exptl_crystal_size_max 0.050
_exptl_crystal_size_mid 0.050
_exptl_crystal_size_min 0.040
_refine_diff_density_max 0.607
_refine_diff_density_min -1.212
_refine_diff_density_rms 0.094
_refine_ls_abs_structure_details
;
 Flack x determined using 4848 quotients [(I+)-(I-)]/[(I+)+(I-)]
 (Parsons, Flack and Wagner, Acta Cryst. B69 (2013) 249-259).
;
_refine_ls_abs_structure_Flack -0.031(4)
_refine_ls_extinction_method none
_refine_ls_goodness_of_fit_ref 1.056
_refine_ls_hydrogen_treatment constr
_refine_ls_matrix_type full
_refine_ls_number_parameters 790
_refine_ls_number_reflns 12216
_refine_ls_number_restraints 0
_refine_ls_restrained_S_all 1.056
_refine_ls_R_factor_all 0.0346
_refine_ls_R_factor_gt 0.0310
_refine_ls_shift/su_max 0.002
_refine_ls_shift/su_mean 0.000
_refine_ls_structure_factor_coef Fsqd
_refine_ls_weighting_details 'w=1/[\s^2^(Fo^2^)+(0.0476P)^2^+7.8495P] where P=(Fo^2^+2Fc^2^)/3'
_refine_ls_weighting_scheme calc
_refine_ls_wR_factor_gt 0.0790
_refine_ls_wR_factor_ref 0.0804
_reflns_Friedel_coverage 0.831
_reflns_Friedel_fraction_full 0.996
_reflns_Friedel_fraction_max 0.963
_reflns_number_gt 11345
_reflns_number_total 12216
_reflns_threshold_expression 'I > 2\s(I)'
_cod_data_source_file d1cc03620c2.cif
_cod_data_source_block exp_3833
_cod_depositor_comments
;
The following automatic conversions were performed:

data item '_exptl_crystal_density_meas' value 'not measured' was
changed to '?' -- the value is perceived as not measured.

Automatic conversion script
Id: cif_fix_values 7556 2019-12-06 15:28:31Z antanas 

 Adding full bibliography for 7128883--7128884.cif.
;
_cod_original_cell_volume 11961.59(17)
_cod_database_code 7128883
_shelx_shelxl_version_number 2018/1
_shelx_space_group_comment
;
The symmetry employed for this shelxl refinement is uniquely defined
by the following loop, which should always be used as a source of
symmetry information in preference to the above space-group names.
They are only intended as comments.
;
_cell_oxdiff_length_a 15.67438(13)
_cell_oxdiff_length_b 34.7888(3)
_cell_oxdiff_length_c 21.93608(19)
_cell_oxdiff_angle_alpha 89.9330(7)
_cell_oxdiff_angle_beta 90.0295(7)
_cell_oxdiff_angle_gamma 90.0174(7)
_cell_oxdiff_volume 11961.59(18)
_cell_oxdiff_measurement_reflns_used 27380
_shelx_estimated_absorpt_t_min 0.705
_shelx_estimated_absorpt_t_max 0.753
_oxdiff_exptl_absorpt_empirical_full_min 0.802
_oxdiff_exptl_absorpt_empirical_full_max 1.249
_oxdiff_exptl_absorpt_empirical_details
;
Empirical correction (ABSPACK) includes:
- Absorption correction using spherical harmonics
- Frame scaling
;
_diffrn_oxdiff_digest_frames
;
01282b3741552bbf1fe0521cac743b6f9502288dd49
;

loop_
_space_group_symop_operation_xyz
'x, y, z'
'-x, -y, z+1/2'
'-x, y, -z+1/2'
'x, -y, -z'
'x+1/2, y+1/2, z'
'-x+1/2, -y+1/2, z+1/2'
'-x+1/2, y+1/2, -z+1/2'
'x+1/2, -y+1/2, -z'

loop_
_atom_site_label
_atom_site_type_symbol
_atom_site_fract_x
_atom_site_fract_y
_atom_site_fract_z
_atom_site_U_iso_or_equiv
_atom_site_adp_type
_atom_site_occupancy
_atom_site_site_symmetry_order
_atom_site_calc_flag
_atom_site_refinement_flags_posn
_atom_site_refinement_flags_adp
_atom_site_refinement_flags_occupancy
_atom_site_disorder_assembly
_atom_site_disorder_group
Ir1 Ir 0.27382(2) 0.31365(2) 0.58595(2) 0.02573(8) Uani 1 1 d . . . . .
Ir2 Ir 0.000000 0.03696(2) 0.750000 0.02625(9) Uani 1 2 d S T P . .
P1A P 0.21082(14) 0.41613(8) 0.91901(12) 0.0534(5) Uani 1 1 d . . . . .
P1B P 0.500000 0.11991(10) 0.750000 0.0820(15) Uani 1 2 d S T P . .
F1A F 0.1380(5) 0.4153(3) 0.8700(4) 0.095(3) Uani 1 1 d . . . . .
F1B F 0.4195(5) 0.1206(2) 0.7061(4) 0.096(3) Uani 1 1 d . . . . .
F2A F 0.2862(6) 0.4146(4) 0.9676(4) 0.127(4) Uani 1 1 d . . . . .
F2B F 0.5410(4) 0.1530(2) 0.7079(3) 0.0779(19) Uani 1 1 d . . . . .
F3B F 0.5410(8) 0.0879(2) 0.7084(6) 0.174(6) Uani 1 1 d . . . . .
O1A O 0.1744(4) 0.1850(2) 0.6068(3) 0.0596(17) Uani 1 1 d . . . . .
O1B O 0.0683(5) 0.3466(3) 0.7477(4) 0.079(2) Uani 1 1 d . . . . .
O1C O 0.4092(7) 0.1785(4) 0.5580(6) 0.125(4) Uani 1 1 d . . . . .
O1W O 0.2843(19) 0.5354(7) 0.9276(11) 0.130(9) Uani 0.5 1 d . . P . .
O2A O 0.1651(5) 0.1417(2) 0.6759(3) 0.0552(17) Uani 1 1 d . . . . .
O2C O 0.5395(9) 0.1935(5) 0.5427(12) 0.211(10) Uani 1 1 d . . . . .
N1 N 0.2882(4) 0.26913(16) 0.6571(2) 0.0269(13) Uani 1 1 d . . . . .
N2 N 0.0071(5) 0.08053(15) 0.8237(2) 0.0298(12) Uani 1 1 d . . . . .
N1A N 0.1931(5) 0.1533(2) 0.6271(3) 0.0457(17) Uani 1 1 d . . . . .
N1B N 0.000000 0.3635(4) 0.750000 0.065(3) Uani 1 2 d S T P . .
N1C N 0.4843(8) 0.1694(4) 0.5541(5) 0.092(4) Uani 1 1 d . . . . .
N3 N -0.1337(3) 0.31467(18) 0.9043(2) 0.0287(11) Uani 1 1 d . . . . .
N4 N 0.2996(4) 0.35348(19) 0.6528(3) 0.0349(15) Uani 1 1 d . . . . .
N5 N 0.2575(4) 0.27692(18) 0.5129(3) 0.0291(13) Uani 1 1 d . . . . .
N6 N 0.1304(4) 0.03433(16) 0.7573(3) 0.0327(12) Uani 1 1 d . . . . .
C1 C 0.2293(5) 0.26435(18) 0.7006(3) 0.0240(12) Uani 1 1 d . . . . .
H1 H 0.184468 0.282627 0.703848 0.029 Uiso 1 1 calc R U . . .
C2 C 0.2311(5) 0.23327(18) 0.7417(3) 0.0261(12) Uani 1 1 d . . . . .
C1A C 0.2502(11) 0.1285(4) 0.5935(7) 0.100(5) Uani 1 1 d . . . . .
H1AA H 0.244214 0.133521 0.549806 0.150 Uiso 1 1 calc R U . . .
H1AB H 0.235942 0.101579 0.601968 0.150 Uiso 1 1 calc R U . . .
H1AC H 0.309148 0.133549 0.606089 0.150 Uiso 1 1 calc R U . . .
C1B C 0.000000 0.4068(5) 0.750000 0.099(6) Uani 1 2 d S T P . .
H1BA H 0.058882 0.416160 0.747978 0.148 Uiso 0.5 1 calc R U P . .
H1BB H -0.031893 0.416159 0.714587 0.148 Uiso 0.5 1 calc R U P . .
H1BC H -0.026989 0.416159 0.787435 0.148 Uiso 0.5 1 calc R U P . .
C1C C 0.5067(11) 0.1272(4) 0.5586(7) 0.097(4) Uani 1 1 d . . . . .
H1CA H 0.471529 0.112527 0.529942 0.145 Uiso 1 1 calc R U . . .
H1CB H 0.495891 0.118153 0.600204 0.145 Uiso 1 1 calc R U . . .
H1CC H 0.567091 0.123628 0.548655 0.145 Uiso 1 1 calc R U . . .
C3 C 0.3003(4) 0.2083(2) 0.7378(3) 0.0309(15) Uani 1 1 d . . . . .
H3 H 0.304027 0.186910 0.764528 0.037 Uiso 1 1 calc R U . . .
C4 C 0.3631(5) 0.2146(2) 0.6956(4) 0.0361(16) Uani 1 1 d . . . . .
H4 H 0.411923 0.198408 0.694334 0.043 Uiso 1 1 calc R U . . .
C5 C 0.3545(5) 0.2449(2) 0.6543(3) 0.0325(15) Uani 1 1 d . . . . .
H5 H 0.396660 0.248468 0.623684 0.039 Uiso 1 1 calc R U . . .
C6 C 0.0432(4) 0.11544(18) 0.8149(3) 0.0253(13) Uani 1 1 d . . . . .
H6 H 0.068322 0.120913 0.776499 0.030 Uiso 1 1 calc R U . . .
C7 C 0.0452(5) 0.14386(19) 0.8603(3) 0.0292(14) Uani 1 1 d . . . . .
C8 C 0.0157(5) 0.1344(2) 0.9171(3) 0.0347(15) Uani 1 1 d . . . . .
H8 H 0.019361 0.152492 0.949455 0.042 Uiso 1 1 calc R U . . .
C9 C -0.0196(5) 0.0983(2) 0.9273(3) 0.0360(17) Uani 1 1 d . . . . .
H9 H -0.040375 0.091518 0.966514 0.043 Uiso 1 1 calc R U . . .
C10 C -0.0239(5) 0.0725(2) 0.8798(3) 0.0349(17) Uani 1 1 d . . . . .
H10 H -0.049635 0.048176 0.886722 0.042 Uiso 1 1 calc R U . . .
C11 C -0.0845(4) 0.2835(2) 0.8899(3) 0.0259(13) Uani 1 1 d . . . . .
H11 H -0.111090 0.259032 0.887786 0.031 Uiso 1 1 calc R U . . .
C12 C 0.0029(5) 0.28593(19) 0.8780(3) 0.0281(13) Uani 1 1 d . . . . .
C13 C 0.0413(5) 0.3215(2) 0.8864(3) 0.0337(15) Uani 1 1 d . . . . .
H13 H 0.100921 0.324117 0.880019 0.040 Uiso 1 1 calc R U . . .
C14 C -0.0061(6) 0.3529(2) 0.9037(4) 0.0406(17) Uani 1 1 d . . . . .
H14 H 0.020476 0.377130 0.910445 0.049 Uiso 1 1 calc R U . . .
C15 C -0.0937(5) 0.3485(2) 0.9113(4) 0.0365(15) Uani 1 1 d . . . . .
H15 H -0.126673 0.370437 0.921881 0.044 Uiso 1 1 calc R U . . .
C16 C 0.1603(4) 0.22758(19) 0.7855(3) 0.0263(13) Uani 1 1 d . . . . .
C17 C 0.1377(4) 0.1900(2) 0.8030(3) 0.0252(12) Uani 1 1 d . . . . .
H17 H 0.167555 0.168794 0.786016 0.030 Uiso 1 1 calc R U . . .
C18 C 0.0728(4) 0.1834(2) 0.8444(3) 0.0249(12) Uani 1 1 d . . . . .
C19 C 0.0301(4) 0.21461(19) 0.8702(3) 0.0263(13) Uani 1 1 d . . . . .
H19 H -0.012970 0.210215 0.899786 0.032 Uiso 1 1 calc R U . . .
C20 C 0.0498(4) 0.25217(18) 0.8531(3) 0.0236(12) Uani 1 1 d . . . . .
C21 C 0.1156(4) 0.25831(19) 0.8107(3) 0.0255(13) Uani 1 1 d . . . . .
H21 H 0.129856 0.283822 0.799034 0.031 Uiso 1 1 calc R U . . .
C22 C 0.3823(5) 0.3657(2) 0.6558(3) 0.0331(15) Uani 1 1 d . . . . .
C23 C 0.4062(6) 0.3932(3) 0.6981(4) 0.0454(19) Uani 1 1 d . . . . .
H23 H 0.463216 0.402432 0.699023 0.055 Uiso 1 1 calc R U . . .
C24 C 0.3472(6) 0.4070(2) 0.7386(4) 0.047(2) Uani 1 1 d . . . . .
H24 H 0.363516 0.425676 0.767908 0.057 Uiso 1 1 calc R U . . .
C25 C 0.2644(6) 0.3938(2) 0.7370(4) 0.047(2) Uani 1 1 d . . . . .
H25 H 0.223304 0.402582 0.765643 0.057 Uiso 1 1 calc R U . . .
C26 C 0.2429(5) 0.3674(2) 0.6922(3) 0.0392(17) Uani 1 1 d . . . . .
H26 H 0.185410 0.358922 0.689450 0.047 Uiso 1 1 calc R U . . .
C27 C 0.4391(5) 0.3466(2) 0.6132(3) 0.0306(15) Uani 1 1 d . . . . .
C28 C 0.4019(4) 0.3175(2) 0.5762(3) 0.0322(14) Uani 1 1 d . . . . .
C29 C 0.4541(5) 0.2959(2) 0.5387(3) 0.0312(15) Uani 1 1 d . . . . .
H29 H 0.430267 0.275999 0.514345 0.037 Uiso 1 1 calc R U . . .
C30 C 0.5417(5) 0.3031(2) 0.5365(3) 0.0363(16) Uani 1 1 d . . . . .
H30 H 0.577338 0.287552 0.511564 0.044 Uiso 1 1 calc R U . . .
C31 C 0.5772(5) 0.3330(2) 0.5707(4) 0.0403(18) Uani 1 1 d . . . . .
H31 H 0.636540 0.338328 0.567900 0.048 Uiso 1 1 calc R U . . .
C32 C 0.5264(5) 0.3545(2) 0.6083(4) 0.0370(17) Uani 1 1 d . . . . .
H32 H 0.550610 0.374999 0.631123 0.044 Uiso 1 1 calc R U . . .
C33 C 0.2375(5) 0.2947(2) 0.4589(3) 0.0350(16) Uani 1 1 d . . . . .
C34 C 0.2194(5) 0.2727(2) 0.4086(4) 0.0431(17) Uani 1 1 d . . . . .
H34 H 0.198535 0.284694 0.372638 0.052 Uiso 1 1 calc R U . . .
C35 C 0.2312(5) 0.2334(2) 0.4099(3) 0.0402(16) Uani 1 1 d . . . . .
H35 H 0.221443 0.218322 0.374413 0.048 Uiso 1 1 calc R U . . .
C36 C 0.2572(5) 0.2164(2) 0.4630(4) 0.0396(18) Uani 1 1 d . . . . .
H36 H 0.267502 0.189467 0.464736 0.048 Uiso 1 1 calc R U . . .
C37 C 0.2681(5) 0.2391(2) 0.5140(3) 0.0316(14) Uani 1 1 d . . . . .
H37 H 0.283684 0.227171 0.551271 0.038 Uiso 1 1 calc R U . . .
C38 C 0.2401(5) 0.3365(2) 0.4610(3) 0.0334(15) Uani 1 1 d . . . . .
C39 C 0.2638(5) 0.3525(2) 0.5176(3) 0.0319(15) Uani 1 1 d . . . . .
C40 C 0.2757(6) 0.3923(2) 0.5210(3) 0.0379(16) Uani 1 1 d . . . . .
H40 H 0.292030 0.403614 0.558607 0.045 Uiso 1 1 calc R U . . .
C41 C 0.2639(6) 0.4155(2) 0.4697(4) 0.0459(19) Uani 1 1 d . . . . .
H41 H 0.272442 0.442512 0.472566 0.055 Uiso 1 1 calc R U . . .
C42 C 0.2400(6) 0.3994(2) 0.4152(4) 0.0467(19) Uani 1 1 d . . . . .
H42 H 0.231379 0.415381 0.380681 0.056 Uiso 1 1 calc R U . . .
C43 C 0.2285(6) 0.3603(3) 0.4102(4) 0.0447(18) Uani 1 1 d . . . . .
H43 H 0.212662 0.349398 0.372103 0.054 Uiso 1 1 calc R U . . .
C44 C 0.1630(5) 0.0113(2) 0.8024(3) 0.0328(15) Uani 1 1 d . . . . .
C45 C 0.2497(5) 0.0072(2) 0.8093(4) 0.045(2) Uani 1 1 d . . . . .
H45 H 0.271063 -0.009665 0.839800 0.055 Uiso 1 1 calc R U . . .
C46 C 0.3054(6) 0.0268(3) 0.7732(4) 0.050(2) Uani 1 1 d . . . . .
H46 H 0.365214 0.024183 0.778803 0.060 Uiso 1 1 calc R U . . .
C47 C 0.2738(6) 0.0505(3) 0.7285(4) 0.053(2) Uani 1 1 d . . . . .
H47 H 0.311393 0.064197 0.702399 0.063 Uiso 1 1 calc R U . . .
C48 C 0.1862(5) 0.0542(2) 0.7220(4) 0.0390(17) Uani 1 1 d . . . . .
H48 H 0.164497 0.071190 0.691913 0.047 Uiso 1 1 calc R U . . .
C49 C 0.0117(5) -0.00274(19) 0.8172(3) 0.0298(15) Uani 1 1 d . . . . .
C50 C 0.0956(5) -0.0076(2) 0.8379(3) 0.0321(15) Uani 1 1 d . . . . .
C51 C 0.1127(6) -0.0286(2) 0.8906(4) 0.0419(18) Uani 1 1 d . . . . .
H51 H 0.169786 -0.031050 0.904657 0.050 Uiso 1 1 calc R U . . .
C52 C 0.0476(6) -0.0458(2) 0.9224(4) 0.0415(18) Uani 1 1 d . . . . .
H52 H 0.059158 -0.059588 0.958877 0.050 Uiso 1 1 calc R U . . .
C53 C -0.0346(5) -0.0430(2) 0.9008(3) 0.0365(17) Uani 1 1 d . . . . .
H53 H -0.079437 -0.055806 0.921698 0.044 Uiso 1 1 calc R U . . .
C54 C -0.0530(5) -0.02138(19) 0.8484(3) 0.0316(14) Uani 1 1 d . . . . .
H54 H -0.110191 -0.019531 0.834282 0.038 Uiso 1 1 calc R U . . .
F3A F 0.1512(10) 0.3939(10) 0.9676(8) 0.121(11) Uani 0.52(2) 1 d . . P A 1
F4A F 0.2287(13) 0.3735(4) 0.8871(7) 0.094(6) Uani 0.52(2) 1 d . . P A 1
F5A F 0.2684(10) 0.4346(5) 0.8698(5) 0.068(5) Uani 0.52(2) 1 d . . P A 1
F6A F 0.1932(13) 0.4533(5) 0.9515(7) 0.094(7) Uani 0.52(2) 1 d . . P A 1
F3A' F 0.1922(13) 0.3776(5) 0.9459(11) 0.087(8) Uani 0.48(2) 1 d . . P A 2
F4A' F 0.2859(9) 0.4024(7) 0.8792(7) 0.085(8) Uani 0.48(2) 1 d . . P A 2
F5A' F 0.2298(14) 0.4596(5) 0.8923(12) 0.112(9) Uani 0.48(2) 1 d . . P A 2
F6A' F 0.1317(15) 0.4350(7) 0.9556(12) 0.119(9) Uani 0.48(2) 1 d . . P A 2

loop_
_atom_site_aniso_label
_atom_site_aniso_U_11
_atom_site_aniso_U_22
_atom_site_aniso_U_33
_atom_site_aniso_U_23
_atom_site_aniso_U_13
_atom_site_aniso_U_12
Ir1 0.02655(13) 0.02457(13) 0.02608(12) 0.00347(11) 0.00184(11) -0.00158(11)
Ir2 0.0306(2) 0.01825(18) 0.02990(18) 0.000 0.00376(17) 0.000
P1A 0.0429(11) 0.0628(14) 0.0546(12) 0.0037(12) 0.0025(11) -0.0138(10)
P1B 0.068(2) 0.0370(17) 0.141(4) 0.000 -0.051(3) 0.000
F1A 0.067(4) 0.122(7) 0.096(5) 0.051(5) -0.033(4) -0.034(4)
F1B 0.070(4) 0.070(4) 0.147(7) 0.032(4) -0.056(5) -0.027(3)
F2A 0.085(5) 0.225(11) 0.072(4) 0.053(6) -0.026(4) -0.088(7)
F2B 0.053(3) 0.076(4) 0.105(5) -0.024(4) 0.002(4) -0.011(3)
F3B 0.214(13) 0.084(5) 0.224(11) -0.089(6) -0.147(10) 0.087(7)
O1A 0.054(3) 0.043(3) 0.082(4) 0.018(3) 0.005(3) -0.006(3)
O1B 0.061(4) 0.100(6) 0.076(5) 0.023(5) 0.016(4) 0.015(4)
O1C 0.083(7) 0.158(12) 0.134(10) -0.021(8) 0.000(6) 0.056(7)
O1W 0.18(2) 0.096(15) 0.117(16) -0.018(14) 0.045(18) -0.029(16)
O2A 0.076(4) 0.051(4) 0.039(3) 0.001(3) 0.011(3) -0.016(3)
O2C 0.081(8) 0.132(12) 0.42(3) -0.056(16) 0.000(13) -0.029(9)
N1 0.030(3) 0.023(3) 0.028(3) 0.008(2) 0.004(2) 0.000(2)
N2 0.045(3) 0.019(2) 0.025(3) -0.003(2) 0.002(3) -0.001(3)
N1A 0.057(4) 0.038(4) 0.042(4) 0.003(3) 0.005(3) -0.016(3)
N1B 0.054(7) 0.075(8) 0.067(7) 0.000 -0.009(7) 0.000
N1C 0.072(8) 0.117(10) 0.088(7) -0.027(7) -0.007(6) 0.017(7)
N3 0.022(2) 0.031(3) 0.033(3) -0.004(3) 0.004(2) 0.001(2)
N4 0.043(4) 0.028(3) 0.033(3) 0.009(2) 0.000(3) 0.002(3)
N5 0.024(3) 0.031(3) 0.032(3) -0.002(2) 0.007(2) -0.003(2)
N6 0.034(3) 0.024(3) 0.040(3) -0.001(3) 0.009(3) -0.006(2)
C1 0.027(3) 0.023(3) 0.022(3) 0.005(2) 0.000(3) 0.001(3)
C2 0.032(3) 0.023(3) 0.023(3) -0.002(2) 0.002(3) 0.000(3)
C1A 0.143(14) 0.059(7) 0.099(10) -0.008(7) 0.068(10) 0.009(8)
C1B 0.107(15) 0.061(10) 0.129(17) 0.000 -0.034(16) 0.000
C1C 0.086(9) 0.115(12) 0.090(9) -0.004(8) -0.003(8) 0.012(10)
C3 0.031(3) 0.028(3) 0.034(4) 0.002(3) 0.002(3) -0.001(3)
C4 0.033(4) 0.035(4) 0.040(4) 0.005(3) 0.006(3) 0.008(3)
C5 0.031(3) 0.032(4) 0.034(3) 0.010(3) 0.005(3) 0.008(3)
C6 0.034(3) 0.021(3) 0.021(3) -0.002(2) 0.002(3) -0.001(3)
C7 0.034(3) 0.024(3) 0.030(3) -0.003(3) 0.001(3) 0.002(3)
C8 0.049(4) 0.031(3) 0.024(3) 0.008(3) 0.003(3) 0.001(3)
C9 0.051(4) 0.027(3) 0.031(3) 0.006(3) 0.008(3) -0.001(3)
C10 0.052(5) 0.029(4) 0.024(3) -0.001(3) 0.009(3) -0.001(3)
C11 0.025(3) 0.028(3) 0.025(3) -0.002(3) 0.004(2) -0.002(3)
C12 0.026(3) 0.031(3) 0.028(3) 0.000(2) 0.003(3) 0.000(3)
C13 0.031(3) 0.030(4) 0.041(4) -0.006(3) 0.000(3) -0.001(3)
C14 0.039(4) 0.032(3) 0.050(4) -0.010(3) 0.003(4) -0.002(3)
C15 0.033(3) 0.030(4) 0.047(4) -0.006(3) 0.009(3) -0.005(3)
C16 0.030(3) 0.023(3) 0.026(3) 0.000(2) 0.001(2) -0.002(3)
C17 0.024(3) 0.029(3) 0.022(3) 0.003(3) -0.005(2) 0.003(3)
C18 0.029(3) 0.022(3) 0.023(3) 0.000(3) -0.002(2) -0.002(3)
C19 0.030(3) 0.028(3) 0.021(3) 0.000(2) 0.000(2) 0.000(3)
C20 0.025(3) 0.020(3) 0.026(3) -0.006(2) 0.000(2) -0.002(2)
C21 0.027(3) 0.020(3) 0.029(3) -0.001(2) -0.003(2) -0.003(3)
C22 0.037(4) 0.033(4) 0.030(3) 0.007(3) -0.006(3) 0.001(3)
C23 0.050(5) 0.041(5) 0.046(4) -0.004(4) -0.010(4) -0.007(4)
C24 0.064(5) 0.039(4) 0.039(4) -0.006(4) -0.008(4) -0.004(4)
C25 0.047(4) 0.045(5) 0.049(5) 0.000(4) 0.002(4) 0.005(4)
C26 0.048(5) 0.035(4) 0.035(4) -0.003(3) 0.004(3) -0.003(3)
C27 0.025(3) 0.029(4) 0.037(4) 0.004(3) -0.003(3) 0.000(3)
C28 0.039(3) 0.025(3) 0.032(3) 0.008(3) -0.008(3) -0.001(3)
C29 0.026(3) 0.041(4) 0.027(3) 0.007(3) 0.000(3) 0.001(3)
C30 0.036(4) 0.037(4) 0.036(4) 0.004(3) 0.003(3) 0.001(3)
C31 0.029(3) 0.040(4) 0.052(5) 0.013(4) -0.005(3) -0.010(3)
C32 0.038(4) 0.030(4) 0.044(4) 0.000(3) -0.006(3) 0.003(3)
C33 0.030(3) 0.050(4) 0.025(3) 0.005(3) 0.003(3) -0.001(3)
C34 0.046(4) 0.052(5) 0.031(4) 0.000(3) 0.008(4) -0.011(4)
C35 0.046(4) 0.047(4) 0.027(3) -0.006(3) 0.006(4) -0.012(4)
C36 0.035(4) 0.033(4) 0.050(4) -0.007(3) 0.005(3) -0.005(3)
C37 0.033(3) 0.028(3) 0.034(3) -0.005(3) 0.004(3) -0.003(3)
C38 0.036(4) 0.039(4) 0.025(3) 0.005(3) 0.006(3) 0.000(3)
C39 0.032(4) 0.028(3) 0.036(3) 0.006(3) 0.001(3) -0.001(3)
C40 0.048(4) 0.027(3) 0.039(4) 0.012(3) -0.009(4) -0.007(4)
C41 0.050(5) 0.036(4) 0.052(4) 0.011(4) 0.001(4) -0.001(4)
C42 0.052(4) 0.045(4) 0.043(4) 0.021(4) 0.002(4) -0.003(4)
C43 0.046(4) 0.058(5) 0.030(3) 0.006(4) 0.009(4) 0.001(4)
C44 0.039(4) 0.027(4) 0.033(3) 0.001(3) 0.000(3) -0.001(3)
C45 0.041(5) 0.040(5) 0.056(5) 0.005(4) 0.003(3) -0.004(3)
C46 0.036(4) 0.053(6) 0.061(5) 0.007(4) 0.001(4) -0.003(4)
C47 0.042(4) 0.062(6) 0.053(5) 0.010(4) 0.005(4) -0.014(5)
C48 0.033(4) 0.041(4) 0.043(4) 0.007(4) 0.007(3) -0.009(3)
C49 0.033(4) 0.023(3) 0.034(3) 0.002(3) 0.005(3) 0.000(3)
C50 0.038(4) 0.023(3) 0.035(3) 0.007(3) 0.000(3) -0.006(3)
C51 0.043(4) 0.036(4) 0.047(4) 0.010(3) -0.002(3) -0.003(3)
C52 0.053(4) 0.030(4) 0.042(4) 0.016(3) -0.001(4) 0.003(3)
C53 0.040(4) 0.031(4) 0.039(4) 0.003(3) 0.007(3) -0.005(3)
C54 0.035(4) 0.022(3) 0.038(4) 0.008(3) 0.003(3) -0.004(3)
F3A 0.045(9) 0.24(3) 0.073(10) 0.080(14) -0.017(7) -0.054(13)
F4A 0.141(15) 0.065(9) 0.076(10) -0.008(7) -0.038(10) -0.028(9)
F5A 0.069(9) 0.079(12) 0.057(6) 0.007(6) -0.006(6) -0.036(9)
F6A 0.113(15) 0.090(12) 0.078(10) -0.035(9) -0.007(9) 0.026(11)
F3A' 0.072(12) 0.051(9) 0.14(2) 0.032(10) -0.059(13) -0.033(8)
F4A' 0.049(8) 0.14(2) 0.068(9) -0.028(10) -0.012(6) 0.027(10)
F5A' 0.097(13) 0.055(10) 0.18(2) 0.027(12) -0.004(14) -0.031(10)
F6A' 0.102(15) 0.101(16) 0.154(19) -0.039(14) 0.077(14) -0.012(13)

loop_
_atom_type_symbol
_atom_type_description
_atom_type_scat_dispersion_real
_atom_type_scat_dispersion_imag
_atom_type_scat_source
C C 0.0181 0.0091 'International Tables Vol C Tables 4.2.6.8 and 6.1.1.4'
H H 0.0000 0.0000 'International Tables Vol C Tables 4.2.6.8 and 6.1.1.4'
N N 0.0311 0.0180 'International Tables Vol C Tables 4.2.6.8 and 6.1.1.4'
F F 0.0727 0.0534 'International Tables Vol C Tables 4.2.6.8 and 6.1.1.4'
P P 0.2955 0.4335 'International Tables Vol C Tables 4.2.6.8 and 6.1.1.4'
Ir Ir -4.7710 6.5667 'International Tables Vol C Tables 4.2.6.8 and 6.1.1.4'
O O 0.0492 0.0322 'International Tables Vol C Tables 4.2.6.8 and 6.1.1.4'

loop_
_geom_angle_atom_site_label_1
_geom_angle_atom_site_label_2
_geom_angle_atom_site_label_3
_geom_angle
_geom_angle_site_symmetry_1
_geom_angle_site_symmetry_3
_geom_angle_publ_flag
C28 Ir1 C39 87.4(3) . . ?
C28 Ir1 N4 80.6(3) . . ?
C39 Ir1 N4 95.4(3) . . ?
C28 Ir1 N5 94.7(3) . . ?
C39 Ir1 N5 80.1(3) . . ?
N4 Ir1 N5 173.6(2) . . ?
C28 Ir1 N3 175.3(3) . 3_556 ?
C39 Ir1 N3 89.1(3) . 3_556 ?
N4 Ir1 N3 96.6(2) . 3_556 ?
N5 Ir1 N3 87.8(2) . 3_556 ?
C28 Ir1 N1 91.1(2) . . ?
C39 Ir1 N1 176.9(3) . . ?
N4 Ir1 N1 87.0(2) . . ?
N5 Ir1 N1 97.3(2) . . ?
N3 Ir1 N1 92.6(2) 3_556 . ?
C49 Ir2 C49 94.2(4) 3_556 . ?
C49 Ir2 N6 96.7(3) 3_556 . ?
C49 Ir2 N6 79.8(3) . . ?
C49 Ir2 N6 79.8(3) 3_556 3_556 ?
C49 Ir2 N6 96.7(3) . 3_556 ?
N6 Ir2 N6 174.9(3) . 3_556 ?
C49 Ir2 N2 86.0(2) 3_556 3_556 ?
C49 Ir2 N2 177.7(3) . 3_556 ?
N6 Ir2 N2 97.9(3) . 3_556 ?
N6 Ir2 N2 85.6(3) 3_556 3_556 ?
C49 Ir2 N2 177.7(3) 3_556 . ?
C49 Ir2 N2 86.0(2) . . ?
N6 Ir2 N2 85.6(3) . . ?
N6 Ir2 N2 97.9(3) 3_556 . ?
N2 Ir2 N2 93.9(3) 3_556 . ?
F3A' P1A F4A' 95.4(14) . . ?
F6A P1A F5A 94.7(10) . . ?
F3A' P1A F1A 96.4(7) . . ?
F6A P1A F1A 102.0(8) . . ?
F4A' P1A F1A 99.3(6) . . ?
F5A P1A F1A 87.4(6) . . ?
F3A' P1A F2A 81.5(7) . . ?
F6A P1A F2A 81.2(8) . . ?
F4A' P1A F2A 78.6(6) . . ?
F5A P1A F2A 92.7(6) . . ?
F1A P1A F2A 176.8(7) . . ?
F6A P1A F3A 89.6(14) . . ?
F5A P1A F3A 175.7(14) . . ?
F1A P1A F3A 91.3(6) . . ?
F2A P1A F3A 88.4(6) . . ?
F3A' P1A F6A' 91.1(12) . . ?
F4A' P1A F6A' 173.2(13) . . ?
F1A P1A F6A' 77.9(11) . . ?
F2A P1A F6A' 104.5(11) . . ?
F3A' P1A F5A' 177.3(14) . . ?
F4A' P1A F5A' 86.9(13) . . ?
F1A P1A F5A' 84.6(8) . . ?
F2A P1A F5A' 97.7(8) . . ?
F6A' P1A F5A' 86.7(13) . . ?
F6A P1A F4A 176.3(10) . . ?
F5A P1A F4A 88.7(9) . . ?
F1A P1A F4A 79.4(7) . . ?
F2A P1A F4A 97.3(8) . . ?
F3A P1A F4A 87.0(13) . . ?
F3B P1B F3B 90.2(11) 3_656 . ?
F3B P1B F1B 92.2(4) 3_656 . ?
F3B P1B F1B 89.0(5) . . ?
F3B P1B F1B 89.0(5) 3_656 3_656 ?
F3B P1B F1B 92.2(4) . 3_656 ?
F1B P1B F1B 178.3(6) . 3_656 ?
F3B P1B F2B 179.3(7) 3_656 . ?
F3B P1B F2B 90.5(6) . . ?
F1B P1B F2B 87.6(4) . . ?
F1B P1B F2B 91.2(4) 3_656 . ?
F3B P1B F2B 90.5(6) 3_656 3_656 ?
F3B P1B F2B 179.3(7) . 3_656 ?
F1B P1B F2B 91.2(4) . 3_656 ?
F1B P1B F2B 87.6(4) 3_656 3_656 ?
F2B P1B F2B 88.8(5) . 3_656 ?
C1 N1 C5 119.3(6) . . ?
C1 N1 Ir1 121.3(4) . . ?
C5 N1 Ir1 119.2(5) . . ?
C10 N2 C6 117.7(6) . . ?
C10 N2 Ir2 120.3(5) . . ?
C6 N2 Ir2 122.0(4) . . ?
O1A N1A O2A 122.0(8) . . ?
O1A N1A C1A 120.0(8) . . ?
O2A N1A C1A 118.0(9) . . ?
O1B N1B O1B 122.4(14) 3_556 . ?
O1B N1B C1B 118.8(7) 3_556 . ?
O1B N1B C1B 118.8(7) . . ?
O1C N1C O2C 121.0(16) . . ?
O1C N1C C1C 118.1(15) . . ?
O2C N1C C1C 120.7(13) . . ?
C15 N3 C11 117.2(6) . . ?
C15 N3 Ir1 117.9(5) . 3_556 ?
C11 N3 Ir1 124.8(5) . 3_556 ?
C26 N4 C22 119.3(7) . . ?
C26 N4 Ir1 125.2(6) . . ?
C22 N4 Ir1 115.5(5) . . ?
C37 N5 C33 119.4(6) . . ?
C37 N5 Ir1 125.7(5) . . ?
C33 N5 Ir1 114.8(5) . . ?
C48 N6 C44 117.9(6) . . ?
C48 N6 Ir2 125.1(5) . . ?
C44 N6 Ir2 117.0(5) . . ?
N1 C1 C2 122.5(6) . . ?
C3 C2 C1 117.1(6) . . ?
C3 C2 C16 122.7(6) . . ?
C1 C2 C16 120.2(6) . . ?
C4 C3 C2 120.2(7) . . ?
C3 C4 C5 119.3(7) . . ?
N1 C5 C4 121.3(6) . . ?
N2 C6 C7 122.7(6) . . ?
C8 C7 C6 118.0(6) . . ?
C8 C7 C18 122.4(6) . . ?
C6 C7 C18 119.5(6) . . ?
C7 C8 C9 119.8(7) . . ?
C10 C9 C8 119.1(7) . . ?
N2 C10 C9 122.5(7) . . ?
N3 C11 C12 123.4(6) . . ?
C13 C12 C11 117.0(7) . . ?
C13 C12 C20 122.5(7) . . ?
C11 C12 C20 120.4(6) . . ?
C14 C13 C12 120.8(7) . . ?
C13 C14 C15 118.5(7) . . ?
N3 C15 C14 123.0(7) . . ?
C21 C16 C17 118.5(6) . . ?
C21 C16 C2 122.1(6) . . ?
C17 C16 C2 119.4(6) . . ?
C18 C17 C16 121.4(6) . . ?
C17 C18 C19 119.2(6) . . ?
C17 C18 C7 121.6(6) . . ?
C19 C18 C7 119.1(6) . . ?
C20 C19 C18 121.0(6) . . ?
C19 C20 C21 118.9(6) . . ?
C19 C20 C12 122.1(6) . . ?
C21 C20 C12 119.1(6) . . ?
C16 C21 C20 121.0(6) . . ?
N4 C22 C23 120.3(8) . . ?
N4 C22 C27 114.0(7) . . ?
C23 C22 C27 125.6(8) . . ?
C24 C23 C22 119.6(8) . . ?
C23 C24 C25 120.3(8) . . ?
C24 C25 C26 117.8(8) . . ?
N4 C26 C25 122.6(8) . . ?
C32 C27 C28 119.7(7) . . ?
C32 C27 C22 124.0(7) . . ?
C28 C27 C22 116.3(7) . . ?
C29 C28 C27 119.0(7) . . ?
C29 C28 Ir1 127.9(5) . . ?
C27 C28 Ir1 113.1(5) . . ?
C28 C29 C30 120.3(8) . . ?
C29 C30 C31 120.4(8) . . ?
C32 C31 C30 119.9(7) . . ?
C31 C32 C27 120.5(7) . . ?
N5 C33 C34 119.4(8) . . ?
N5 C33 C38 114.7(7) . . ?
C34 C33 C38 125.9(7) . . ?
C33 C34 C35 120.5(8) . . ?
C36 C35 C34 119.0(7) . . ?
C35 C36 C37 118.6(7) . . ?
N5 C37 C36 122.6(7) . . ?
C43 C38 C39 120.2(7) . . ?
C43 C38 C33 124.2(7) . . ?
C39 C38 C33 115.3(6) . . ?
C40 C39 C38 118.1(6) . . ?
C40 C39 Ir1 127.7(5) . . ?
C38 C39 Ir1 114.2(5) . . ?
C39 C40 C41 120.8(7) . . ?
C42 C41 C40 120.0(8) . . ?
C41 C42 C43 120.7(8) . . ?
C42 C43 C38 120.1(8) . . ?
N6 C44 C45 120.7(7) . . ?
N6 C44 C50 112.2(6) . . ?
C45 C44 C50 127.1(7) . . ?
C46 C45 C44 121.0(8) . . ?
C45 C46 C47 119.0(9) . . ?
C46 C47 C48 119.1(9) . . ?
N6 C48 C47 122.2(8) . . ?
C54 C49 C50 118.1(6) . . ?
C54 C49 Ir2 127.7(6) . . ?
C50 C49 Ir2 113.7(5) . . ?
C51 C50 C49 120.8(7) . . ?
C51 C50 C44 122.5(7) . . ?
C49 C50 C44 116.7(6) . . ?
C52 C51 C50 120.4(8) . . ?
C51 C52 C53 119.3(7) . . ?
C52 C53 C54 120.9(7) . . ?
C49 C54 C53 120.3(7) . . ?

loop_
_geom_bond_atom_site_label_1
_geom_bond_atom_site_label_2
_geom_bond_distance
_geom_bond_site_symmetry_2
_geom_bond_publ_flag
Ir1 C28 2.023(7) . ?
Ir1 C39 2.025(7) . ?
Ir1 N4 2.058(7) . ?
Ir1 N5 2.066(6) . ?
Ir1 N3 2.207(5) 3_556 ?
Ir1 N1 2.210(5) . ?
Ir2 C49 2.029(7) 3_556 ?
Ir2 C49 2.029(7) . ?
Ir2 N6 2.052(6) . ?
Ir2 N6 2.052(6) 3_556 ?
Ir2 N2 2.220(5) 3_556 ?
Ir2 N2 2.220(5) . ?
P1A F3A' 1.493(16) . ?
P1A F6A 1.501(14) . ?
P1A F4A' 1.541(14) . ?
P1A F5A 1.547(12) . ?
P1A F1A 1.568(7) . ?
P1A F2A 1.593(8) . ?
P1A F3A 1.614(14) . ?
P1A F6A' 1.617(17) . ?
P1A F5A' 1.649(16) . ?
P1A F4A 1.663(15) . ?
P1B F3B 1.576(10) 3_656 ?
P1B F3B 1.576(9) . ?
P1B F1B 1.589(6) . ?
P1B F1B 1.589(6) 3_656 ?
P1B F2B 1.609(8) . ?
P1B F2B 1.609(8) 3_656 ?
O1A N1A 1.225(10) . ?
O1B N1B 1.222(10) . ?
O1C N1C 1.222(15) . ?
O2A N1A 1.226(9) . ?
O2C N1C 1.231(19) . ?
N1 C1 1.339(8) . ?
N1 C5 1.339(9) . ?
N2 C10 1.352(9) . ?
N2 C6 1.354(9) . ?
N1A C1A 1.446(14) . ?
N1B C1B 1.50(2) . ?
N1C C1C 1.511(19) . ?
N3 C15 1.342(9) . ?
N3 C11 1.367(9) . ?
N4 C26 1.330(10) . ?
N4 C22 1.367(10) . ?
N5 C37 1.326(9) . ?
N5 C33 1.373(9) . ?
N6 C48 1.356(9) . ?
N6 C44 1.370(10) . ?
C1 C2 1.408(9) . ?
C2 C3 1.392(10) . ?
C2 C16 1.481(9) . ?
C3 C4 1.368(10) . ?
C4 C5 1.398(10) . ?
C6 C7 1.403(9) . ?
C7 C8 1.369(10) . ?
C7 C18 1.482(9) . ?
C8 C9 1.391(10) . ?
C9 C10 1.376(10) . ?
C11 C12 1.397(10) . ?
C12 C13 1.387(10) . ?
C12 C20 1.489(9) . ?
C13 C14 1.376(11) . ?
C14 C15 1.392(11) . ?
C16 C21 1.393(9) . ?
C16 C17 1.407(9) . ?
C17 C18 1.384(9) . ?
C18 C19 1.396(9) . ?
C19 C20 1.394(9) . ?
C20 C21 1.405(9) . ?
C22 C23 1.382(11) . ?
C22 C27 1.452(11) . ?
C23 C24 1.369(13) . ?
C24 C25 1.377(14) . ?
C25 C26 1.388(12) . ?
C27 C32 1.400(11) . ?
C27 C28 1.424(10) . ?
C28 C29 1.383(11) . ?
C29 C30 1.396(10) . ?
C30 C31 1.399(11) . ?
C31 C32 1.369(12) . ?
C33 C34 1.372(11) . ?
C33 C38 1.456(11) . ?
C34 C35 1.383(12) . ?
C35 C36 1.369(12) . ?
C36 C37 1.380(11) . ?
C38 C43 1.399(11) . ?
C38 C39 1.412(10) . ?
C39 C40 1.396(10) . ?
C40 C41 1.399(10) . ?
C41 C42 1.372(13) . ?
C42 C43 1.377(12) . ?
C44 C45 1.375(12) . ?
C44 C50 1.469(10) . ?
C45 C46 1.364(12) . ?
C46 C47 1.373(13) . ?
C47 C48 1.386(12) . ?
C49 C54 1.385(10) . ?
C49 C50 1.401(11) . ?
C50 C51 1.394(11) . ?
C51 C52 1.374(12) . ?
C52 C53 1.375(11) . ?
C53 C54 1.404(10) . ?
